data_4339079
loop_
_publ_author_name
'Majumdar, Amit'
'Pal, Kuntal'
'Nagarajan, Kowliki'
'Sarkar, Sabyasachi'

_publ_section_title
;
 Desoxo molybdenum(IV) and tungsten(IV) bis(dithiolene) complexes:
 monomer-dimer interconversion involving reversible thiol bridge
 formation.
;
_journal_issue 15
_journal_name_full 'Inorganic chemistry'
_journal_page_first 6136
_journal_page_last 6147
_journal_paper_doi 10.1021/ic7006777
_journal_volume 46
_journal_year 2007
_chemical_formula_moiety 'C30 H14 N8 S10 W2, 2(C8 H20 N)'
_chemical_formula_sum 'C46 H54 N10 S10 W2'
_chemical_formula_weight 1435.37
_chemical_name_systematic 'Tetraethylammonium tetrakis(1,2-dicyanoethylenedithiolato)bis(benzylthiolato)ditungstate'
_space_group_IT_number 2
_symmetry_cell_setting triclinic
_symmetry_Int_Tables_number 2
_symmetry_space_group_name_Hall '-P 1'
_symmetry_space_group_name_H-M 'P -1'
_atom_sites_solution_hydrogens geom
_atom_sites_solution_primary direct
_atom_sites_solution_secondary difmap
_audit_creation_method SHELXL-97
_cell_angle_alpha 101.109(5)
_cell_angle_beta 98.540(5)
_cell_angle_gamma 97.958(5)
_cell_formula_units_Z 2
_cell_length_a 11.332(5)
_cell_length_b 15.089(5)
_cell_length_c 18.625(5)
_cell_measurement_reflns_used 0
_cell_measurement_temperature 100(2)
_cell_measurement_theta_max 0
_cell_measurement_theta_min 0
_cell_volume 3044.2(19)
_computing_cell_refinement 'SAINT 6.45 ( Bruker, 2003)'
_computing_data_collection 'SMART 5.628 (Bruker, 2003)'
_computing_data_reduction 'SAINT 6.45  (Bruker, 2003)'
_computing_molecular_graphics 'Diamond 2.1e, Ortep'
_computing_publication_material 'WinGX publication routines (Farrugia, 1999)'
_computing_structure_refinement 'SHELXL-97 (Sheldrick, 1997)'
_computing_structure_solution SIR-97
_diffrn_ambient_temperature 100(2)
_diffrn_measured_fraction_theta_full 0.950
_diffrn_measured_fraction_theta_max 0.9850
_diffrn_measurement_device_type 'Bruker SMART APEX'
_diffrn_measurement_method /w-scans
_diffrn_radiation_monochromator graphite
_diffrn_radiation_type MoK\a
_diffrn_radiation_wavelength 0.71069
_diffrn_reflns_av_R_equivalents 0.0206
_diffrn_reflns_av_sigmaI/netI 0.0435
_diffrn_reflns_limit_h_max 14
_diffrn_reflns_limit_h_min -15
_diffrn_reflns_limit_k_max 20
_diffrn_reflns_limit_k_min -10
_diffrn_reflns_limit_l_max 24
_diffrn_reflns_limit_l_min -24
_diffrn_reflns_number 20154
_diffrn_reflns_theta_full 28.31
_diffrn_reflns_theta_max 28.31
_diffrn_reflns_theta_min 2.27
_diffrn_source 'fine-focus sealed tube'
_exptl_absorpt_coefficient_mu 4.157
_exptl_absorpt_correction_T_max 0.715
_exptl_absorpt_correction_T_min 0.614
_exptl_absorpt_correction_type empirical
_exptl_crystal_colour Red
_exptl_crystal_density_diffrn 1.566
_exptl_crystal_density_method 'not measured'
_exptl_crystal_description Needle
_exptl_crystal_F_000 1416
_exptl_crystal_recrystallization_method 'Acetonitrile, isopropanol, diethylether'
_exptl_crystal_size_max 0.20
_exptl_crystal_size_mid 0.10
_exptl_crystal_size_min 0.08
_platon_squeeze_details
;
;
_refine_diff_density_max 0.842
_refine_diff_density_min -0.6367
_refine_diff_density_rms 0.144
_refine_ls_extinction_method none
_refine_ls_goodness_of_fit_ref 1.036
_refine_ls_hydrogen_treatment constr
_refine_ls_matrix_type full
_refine_ls_number_parameters 614
_refine_ls_number_reflns 14377
_refine_ls_number_restraints 0
_refine_ls_restrained_S_all 1.036
_refine_ls_R_factor_all 0.0446
_refine_ls_R_factor_gt 0.0362
_refine_ls_shift/su_max 0.002
_refine_ls_shift/su_mean 0.000
_refine_ls_structure_factor_coef Fsqd
_refine_ls_weighting_details 'calc w=1/[\s^2^(Fo^2^)+(0.0515P)^2^+0.0000P] where P=(Fo^2^+2Fc^2^)/3'
_refine_ls_weighting_scheme calc
_refine_ls_wR_factor_gt 0.0885
_refine_ls_wR_factor_ref 0.0913
_reflns_number_gt 12153
_reflns_number_total 14377
_reflns_threshold_expression >2sigma(I)
_cod_data_source_file ic7006777-file005.cif
_cod_data_source_block 8aprbs_solsqz
_cod_depositor_comments
;
The following automatic conversions were performed:

'_exptl_absorpt_correction_type' value 'Empirical' changed to
'empirical' according to
/usr/data/users/saulius/automatic-downloads/retrospective/ACS/lib/dictionaries/cif_core.dic
dictionary named 'cif_core.dic' version 2.4.2 from 2011-04-26.

Automatic conversion script
Id: cif_fix_values 2281 2013-09-26 08:29:07Z andrius 
;
_cod_database_code 4339079

loop_
_symmetry_equiv_pos_as_xyz
'x, y, z'
'-x, -y, -z'

loop_
_atom_site_label
_atom_site_type_symbol
_atom_site_fract_x
_atom_site_fract_y
_atom_site_fract_z
_atom_site_U_iso_or_equiv
_atom_site_adp_type
_atom_site_occupancy
_atom_site_symmetry_multiplicity
_atom_site_calc_flag
_atom_site_refinement_flags
W1 W 0.624294(13) 0.203816(11) 0.151864(8) 0.01792(5) Uani 1 1 d .
W2 W 0.678434(13) 0.189829(11) 0.346829(9) 0.01935(5) Uani 1 1 d .
S1 S 0.74188(9) 0.29597(7) 0.09077(6) 0.0229(2) Uani 1 1 d .
S2 S 0.46525(9) 0.26108(8) 0.09027(6) 0.0238(2) Uani 1 1 d .
S3 S 0.47909(9) 0.06961(7) 0.13009(6) 0.0243(2) Uani 1 1 d .
S4 S 0.74917(9) 0.09869(7) 0.11231(6) 0.0225(2) Uani 1 1 d .
S5 S 0.78196(8) 0.26644(7) 0.26235(5) 0.0196(2) Uani 1 1 d .
S6 S 0.53823(8) 0.25199(7) 0.26396(5) 0.01870(19) Uani 1 1 d .
S7 S 0.85757(9) 0.25939(8) 0.43161(6) 0.0287(2) Uani 1 1 d .
S8 S 0.58686(9) 0.25175(7) 0.44664(6) 0.0228(2) Uani 1 1 d .
S9 S 0.78936(10) 0.07243(8) 0.31555(7) 0.0288(2) Uani 1 1 d .
S10 S 0.52033(9) 0.06502(7) 0.33398(7) 0.0279(2) Uani 1 1 d .
N1 N 0.7450(4) 0.4362(3) -0.0502(2) 0.0364(9) Uani 1 1 d .
N2 N 0.3726(4) 0.3932(3) -0.0509(2) 0.0403(10) Uani 1 1 d .
N3 N 0.4281(4) -0.1831(3) 0.0994(2) 0.0401(10) Uani 1 1 d .
N4 N 0.7731(4) -0.1439(3) 0.0470(2) 0.0382(10) Uani 1 1 d .
N5 N 0.4323(4) -0.1877(3) 0.2967(3) 0.0558(14) Uani 1 1 d .
N6 N 0.7830(5) -0.1769(3) 0.2542(3) 0.0588(15) Uani 1 1 d .
N7 N 0.6481(4) 0.3984(3) 0.6403(2) 0.0370(10) Uani 1 1 d .
N8 N 0.9916(4) 0.4161(4) 0.6147(2) 0.0498(13) Uani 1 1 d .
N9 N 0.6585(3) 0.5656(2) 0.29441(19) 0.0223(7) Uani 1 1 d .
N10 N 0.0815(3) 0.7936(3) 0.1404(2) 0.0356(9) Uani 1 1 d .
C1 C 0.6452(4) 0.3467(3) 0.0361(2) 0.0235(9) Uani 1 1 d .
C2 C 0.6986(4) 0.3978(3) -0.0116(2) 0.0270(9) Uani 1 1 d .
C3 C 0.5248(4) 0.3324(3) 0.0359(2) 0.0240(9) Uani 1 1 d .
C4 C 0.4398(4) 0.3670(3) -0.0122(2) 0.0294(10) Uani 1 1 d .
C5 C 0.5497(4) -0.0241(3) 0.1047(2) 0.0223(8) Uani 1 1 d .
C6 C 0.4812(4) -0.1143(3) 0.0991(2) 0.0276(10) Uani 1 1 d .
C7 C 0.6662(4) -0.0113(3) 0.0946(2) 0.0221(8) Uani 1 1 d .
C8 C 0.7248(4) -0.0857(3) 0.0683(3) 0.0276(9) Uani 1 1 d .
C9 C 0.8194(4) 0.3182(3) 0.5119(2) 0.0263(9) Uani 1 1 d .
C10 C 0.9153(4) 0.3725(4) 0.5696(3) 0.0346(11) Uani 1 1 d .
C11 C 0.7015(4) 0.3138(3) 0.5191(2) 0.0225(8) Uani 1 1 d .
C12 C 0.6697(4) 0.3603(3) 0.5861(2) 0.0257(9) Uani 1 1 d .
C13 C 0.5757(4) -0.0359(3) 0.3076(2) 0.0291(10) Uani 1 1 d .
C14 C 0.4956(4) -0.1214(3) 0.3008(3) 0.0366(11) Uani 1 1 d .
C15 C 0.6919(5) -0.0326(3) 0.2987(3) 0.0319(10) Uani 1 1 d .
C16 C 0.7409(5) -0.1136(3) 0.2745(3) 0.0405(12) Uani 1 1 d .
C17 C 0.9350(3) 0.2399(3) 0.2598(2) 0.0210(8) Uani 1 1 d .
H17A H 0.9797 0.2531 0.3103 0.025 Uiso 1 1 calc R
H17B H 0.9283 0.1748 0.2397 0.025 Uiso 1 1 calc R
C18 C 1.0062(3) 0.2919(3) 0.2145(2) 0.0226(8) Uani 1 1 d .
C19 C 1.0321(4) 0.3871(3) 0.2318(3) 0.0324(10) Uani 1 1 d .
H19 H 1.0007 0.4199 0.2700 0.039 Uiso 1 1 calc R
C20 C 1.1052(5) 0.4335(4) 0.1921(3) 0.0449(13) Uani 1 1 d .
H20 H 1.1215 0.4973 0.2035 0.054 Uiso 1 1 calc R
C21 C 1.1539(4) 0.3854(4) 0.1358(3) 0.0422(13) Uani 1 1 d .
H21 H 1.2023 0.4169 0.1094 0.051 Uiso 1 1 calc R
C22 C 1.1308(4) 0.2918(4) 0.1191(3) 0.0336(11) Uani 1 1 d .
H22 H 1.1646 0.2593 0.0820 0.040 Uiso 1 1 calc R
C23 C 1.0553(4) 0.2444(3) 0.1585(2) 0.0290(10) Uani 1 1 d .
H23 H 1.0387 0.1807 0.1466 0.035 Uiso 1 1 calc R
C24 C 0.3738(3) 0.2100(3) 0.2506(2) 0.0216(8) Uani 1 1 d .
H24A H 0.3346 0.2260 0.2061 0.026 Uiso 1 1 calc R
H24B H 0.3603 0.1437 0.2424 0.026 Uiso 1 1 calc R
C25 C 0.3149(3) 0.2473(3) 0.3143(2) 0.0214(8) Uani 1 1 d .
C26 C 0.3018(3) 0.3395(3) 0.3296(2) 0.0224(8) Uani 1 1 d .
H26 H 0.3348 0.3792 0.3025 0.027 Uiso 1 1 calc R
C27 C 0.2399(4) 0.3712(3) 0.3850(2) 0.0281(10) Uani 1 1 d .
H27 H 0.2326 0.4328 0.3956 0.034 Uiso 1 1 calc R
C28 C 0.1887(4) 0.3129(3) 0.4248(2) 0.0305(10) Uani 1 1 d .
H28 H 0.1462 0.3349 0.4615 0.037 Uiso 1 1 calc R
C29 C 0.2008(4) 0.2210(3) 0.4100(2) 0.0310(10) Uani 1 1 d .
H29 H 0.1662 0.1811 0.4365 0.037 Uiso 1 1 calc R
C30 C 0.2654(4) 0.1897(3) 0.3553(2) 0.0267(9) Uani 1 1 d .
H30 H 0.2754 0.1286 0.3461 0.032 Uiso 1 1 calc R
C31 C 0.7351(4) 0.6528(3) 0.3438(2) 0.0302(10) Uani 1 1 d .
H31A H 0.8016 0.6361 0.3746 0.036 Uiso 1 1 calc R
H31B H 0.7699 0.6895 0.3122 0.036 Uiso 1 1 calc R
C32 C 0.6694(5) 0.7114(3) 0.3938(3) 0.0371(11) Uani 1 1 d .
H32A H 0.7249 0.7646 0.4226 0.056 Uiso 1 1 calc R
H32B H 0.6367 0.6766 0.4266 0.056 Uiso 1 1 calc R
H32C H 0.6047 0.7301 0.3641 0.056 Uiso 1 1 calc R
C33 C 0.5638(4) 0.5927(3) 0.2398(2) 0.0297(10) Uani 1 1 d .
H33A H 0.5130 0.6272 0.2678 0.036 Uiso 1 1 calc R
H33B H 0.6049 0.6332 0.2132 0.036 Uiso 1 1 calc R
C34 C 0.4839(5) 0.5138(4) 0.1839(3) 0.0456(14) Uani 1 1 d .
H34A H 0.4270 0.5369 0.1518 0.068 Uiso 1 1 calc R
H34B H 0.4409 0.4741 0.2094 0.068 Uiso 1 1 calc R
H34C H 0.5328 0.4802 0.1547 0.068 Uiso 1 1 calc R
C35 C 0.5958(4) 0.5076(3) 0.3403(3) 0.0320(10) Uani 1 1 d .
H35A H 0.5337 0.5387 0.3593 0.038 Uiso 1 1 calc R
H35B H 0.5554 0.4499 0.3077 0.038 Uiso 1 1 calc R
C36 C 0.6767(5) 0.4870(3) 0.4054(3) 0.0383(11) Uani 1 1 d .
H36A H 0.6286 0.4503 0.4308 0.057 Uiso 1 1 calc R
H36B H 0.7155 0.5435 0.4391 0.057 Uiso 1 1 calc R
H36C H 0.7370 0.4543 0.3874 0.057 Uiso 1 1 calc R
C37 C 0.7406(4) 0.5094(3) 0.2545(3) 0.0319(10) Uani 1 1 d .
H37A H 0.8007 0.4957 0.2918 0.038 Uiso 1 1 calc R
H37B H 0.6922 0.4516 0.2267 0.038 Uiso 1 1 calc R
C38 C 0.8058(4) 0.5536(4) 0.2020(3) 0.0399(12) Uani 1 1 d .
H38A H 0.8549 0.5130 0.1798 0.060 Uiso 1 1 calc R
H38B H 0.8564 0.6100 0.2291 0.060 Uiso 1 1 calc R
H38C H 0.7475 0.5659 0.1638 0.060 Uiso 1 1 calc R
C39 C -0.0364(4) 0.7261(3) 0.1090(3) 0.0341(11) Uani 1 1 d .
H39A H -0.0746 0.7139 0.1502 0.041 Uiso 1 1 calc R
H39B H -0.0902 0.7552 0.0792 0.041 Uiso 1 1 calc R
C40 C -0.0242(6) 0.6352(4) 0.0617(3) 0.0605(18) Uani 1 1 d .
H40A H -0.1028 0.5976 0.0447 0.091 Uiso 1 1 calc R
H40B H 0.0269 0.6045 0.0908 0.091 Uiso 1 1 calc R
H40C H 0.0109 0.6458 0.0196 0.091 Uiso 1 1 calc R
C41 C 0.1761(4) 0.7485(4) 0.1801(3) 0.0478(14) Uani 1 1 d .
H41A H 0.1933 0.6981 0.1445 0.057 Uiso 1 1 calc R
H41B H 0.2504 0.7928 0.1976 0.057 Uiso 1 1 calc R
C42 C 0.1400(5) 0.7122(4) 0.2455(3) 0.0529(16) Uani 1 1 d .
H42A H 0.2038 0.6845 0.2670 0.079 Uiso 1 1 calc R
H42B H 0.0673 0.6673 0.2288 0.079 Uiso 1 1 calc R
H42C H 0.1258 0.7618 0.2821 0.079 Uiso 1 1 calc R
C43 C 0.1351(5) 0.8276(5) 0.0787(3) 0.0577(17) Uani 1 1 d .
H43A H 0.2168 0.8601 0.0994 0.069 Uiso 1 1 calc R
H43B H 0.1413 0.7746 0.0415 0.069 Uiso 1 1 calc R
C44 C 0.0673(5) 0.8895(5) 0.0403(3) 0.0591(18) Uani 1 1 d .
H44A H 0.1092 0.9070 0.0027 0.089 Uiso 1 1 calc R
H44B H 0.0623 0.9434 0.0760 0.089 Uiso 1 1 calc R
H44C H -0.0129 0.8577 0.0177 0.089 Uiso 1 1 calc R
C45 C 0.0496(5) 0.8713(4) 0.1933(3) 0.0413(12) Uani 1 1 d .
H45A H 0.0148 0.8470 0.2315 0.050 Uiso 1 1 calc R
H45B H -0.0122 0.8971 0.1662 0.050 Uiso 1 1 calc R
C46 C 0.1542(7) 0.9476(5) 0.2307(4) 0.076(2) Uani 1 1 d .
H46A H 0.1258 0.9940 0.2634 0.115 Uiso 1 1 calc R
H46B H 0.1879 0.9738 0.1936 0.115 Uiso 1 1 calc R
H46C H 0.2152 0.9234 0.2587 0.115 Uiso 1 1 calc R

loop_
_atom_site_aniso_label
_atom_site_aniso_U_11
_atom_site_aniso_U_22
_atom_site_aniso_U_33
_atom_site_aniso_U_23
_atom_site_aniso_U_13
_atom_site_aniso_U_12
W1 0.01368(8) 0.01961(9) 0.01823(9) -0.00071(6) -0.00038(6) 0.00549(6)
W2 0.01518(8) 0.02090(9) 0.02060(9) 0.00214(6) -0.00060(6) 0.00587(6)
S1 0.0180(5) 0.0248(5) 0.0251(5) 0.0045(4) 0.0013(4) 0.0051(4)
S2 0.0176(5) 0.0340(6) 0.0204(5) 0.0045(4) 0.0007(4) 0.0112(4)
S3 0.0147(4) 0.0234(5) 0.0298(6) -0.0055(4) 0.0018(4) 0.0043(4)
S4 0.0149(4) 0.0204(5) 0.0296(5) -0.0013(4) 0.0035(4) 0.0051(4)
S5 0.0145(4) 0.0213(5) 0.0204(5) 0.0009(4) -0.0015(4) 0.0049(4)
S6 0.0143(4) 0.0215(5) 0.0183(5) 0.0001(4) -0.0010(3) 0.0066(4)
S7 0.0158(5) 0.0457(7) 0.0213(5) 0.0005(5) -0.0005(4) 0.0085(4)
S8 0.0161(4) 0.0272(5) 0.0232(5) 0.0027(4) 0.0007(4) 0.0038(4)
S9 0.0290(6) 0.0261(6) 0.0375(6) 0.0113(5) 0.0121(5) 0.0132(4)
S10 0.0208(5) 0.0212(5) 0.0385(6) 0.0050(5) -0.0042(4) 0.0047(4)
N1 0.036(2) 0.036(2) 0.039(2) 0.0102(19) 0.0084(18) 0.0085(18)
N2 0.042(2) 0.050(3) 0.031(2) 0.012(2) -0.0017(19) 0.019(2)
N3 0.033(2) 0.029(2) 0.053(3) -0.0065(19) 0.015(2) -0.0022(18)
N4 0.029(2) 0.028(2) 0.051(3) -0.0046(19) 0.0009(19) 0.0089(17)
N5 0.045(3) 0.028(2) 0.084(4) 0.019(2) -0.024(3) -0.004(2)
N6 0.073(4) 0.030(3) 0.092(4) 0.024(3) 0.048(3) 0.023(2)
N7 0.032(2) 0.052(3) 0.029(2) 0.0067(19) 0.0077(17) 0.0157(19)
N8 0.027(2) 0.073(3) 0.034(2) -0.015(2) -0.0069(18) 0.007(2)
N9 0.0201(17) 0.0200(17) 0.0227(17) -0.0003(14) -0.0014(14) 0.0024(13)
N10 0.0172(18) 0.053(3) 0.036(2) 0.006(2) 0.0042(16) 0.0083(17)
C1 0.025(2) 0.022(2) 0.022(2) -0.0017(16) 0.0010(16) 0.0083(16)
C2 0.027(2) 0.025(2) 0.027(2) 0.0034(18) -0.0032(18) 0.0074(17)
C3 0.024(2) 0.023(2) 0.025(2) 0.0011(17) 0.0036(17) 0.0119(17)
C4 0.030(2) 0.033(2) 0.024(2) -0.0004(19) 0.0028(18) 0.0108(19)
C5 0.0209(19) 0.017(2) 0.024(2) -0.0023(16) -0.0017(16) 0.0033(15)
C6 0.019(2) 0.026(2) 0.032(2) -0.0068(18) 0.0052(17) 0.0029(17)
C7 0.024(2) 0.017(2) 0.022(2) -0.0011(16) -0.0015(16) 0.0054(16)
C8 0.020(2) 0.026(2) 0.034(2) -0.0006(19) 0.0001(18) 0.0059(17)
C9 0.019(2) 0.034(2) 0.023(2) 0.0041(18) -0.0032(16) 0.0076(17)
C10 0.022(2) 0.051(3) 0.027(2) -0.002(2) 0.0031(19) 0.011(2)
C11 0.0212(19) 0.024(2) 0.022(2) 0.0041(16) 0.0005(16) 0.0072(16)
C12 0.0179(19) 0.036(2) 0.024(2) 0.0077(19) 0.0016(16) 0.0067(17)
C13 0.034(2) 0.022(2) 0.030(2) 0.0070(18) -0.0003(19) 0.0064(18)
C14 0.033(3) 0.029(3) 0.044(3) 0.009(2) -0.008(2) 0.009(2)
C15 0.044(3) 0.023(2) 0.033(2) 0.0122(19) 0.009(2) 0.014(2)
C16 0.050(3) 0.027(3) 0.055(3) 0.018(2) 0.027(3) 0.012(2)
C17 0.0139(18) 0.025(2) 0.023(2) 0.0054(16) 0.0004(15) 0.0058(15)
C18 0.0113(17) 0.028(2) 0.027(2) 0.0082(18) -0.0037(15) 0.0053(15)
C19 0.021(2) 0.028(2) 0.046(3) 0.011(2) -0.0050(19) 0.0046(18)
C20 0.033(3) 0.031(3) 0.067(4) 0.017(3) -0.007(3) 0.003(2)
C21 0.021(2) 0.058(4) 0.048(3) 0.027(3) -0.001(2) -0.006(2)
C22 0.0131(19) 0.057(3) 0.029(2) 0.010(2) 0.0019(17) 0.0011(19)
C23 0.0164(19) 0.039(3) 0.030(2) 0.008(2) -0.0020(17) 0.0040(18)
C24 0.0124(17) 0.028(2) 0.022(2) 0.0003(17) -0.0005(15) 0.0047(15)
C25 0.0135(17) 0.026(2) 0.022(2) 0.0008(16) -0.0028(15) 0.0048(15)
C26 0.0175(19) 0.025(2) 0.024(2) 0.0035(17) 0.0021(16) 0.0056(16)
C27 0.026(2) 0.027(2) 0.027(2) -0.0042(18) 0.0003(18) 0.0085(18)
C28 0.019(2) 0.047(3) 0.020(2) -0.0046(19) 0.0035(17) 0.0027(19)
C29 0.027(2) 0.039(3) 0.022(2) 0.0043(19) -0.0008(17) -0.0029(19)
C30 0.024(2) 0.027(2) 0.025(2) 0.0016(18) 0.0008(17) 0.0041(17)
C31 0.028(2) 0.027(2) 0.029(2) 0.0019(19) -0.0070(18) -0.0017(18)
C32 0.051(3) 0.023(2) 0.030(2) -0.0013(19) -0.009(2) 0.008(2)
C33 0.028(2) 0.030(2) 0.029(2) 0.0047(19) -0.0001(18) 0.0085(18)
C34 0.037(3) 0.059(4) 0.029(3) -0.006(2) -0.007(2) 0.006(3)
C35 0.032(2) 0.028(2) 0.033(2) 0.003(2) 0.0046(19) 0.0021(19)
C36 0.051(3) 0.029(3) 0.034(3) 0.008(2) 0.005(2) 0.006(2)
C37 0.025(2) 0.030(2) 0.039(3) 0.003(2) 0.0008(19) 0.0110(18)
C38 0.032(3) 0.050(3) 0.040(3) 0.010(2) 0.006(2) 0.017(2)
C39 0.020(2) 0.044(3) 0.035(3) 0.004(2) -0.0001(19) 0.0081(19)
C40 0.062(4) 0.055(4) 0.052(4) -0.008(3) -0.019(3) 0.028(3)
C41 0.025(2) 0.067(4) 0.046(3) 0.002(3) -0.005(2) 0.015(2)
C42 0.036(3) 0.062(4) 0.055(4) 0.016(3) -0.010(3) 0.006(3)
C43 0.024(3) 0.104(5) 0.048(3) 0.021(3) 0.016(2) 0.009(3)
C44 0.031(3) 0.103(5) 0.046(3) 0.031(4) 0.009(2) -0.003(3)
C45 0.043(3) 0.041(3) 0.036(3) 0.004(2) 0.005(2) 0.003(2)
C46 0.079(5) 0.063(5) 0.062(4) -0.003(4) -0.019(4) -0.018(4)

loop_
_atom_type_symbol
_atom_type_description
_atom_type_scat_dispersion_real
_atom_type_scat_dispersion_imag
_atom_type_scat_source
C C 0.0033 0.0016 'International Tables Vol C Tables 4.2.6.8 and 6.1.1.4'
H H 0.0000 0.0000 'International Tables Vol C Tables 4.2.6.8 and 6.1.1.4'
N N 0.0061 0.0033 'International Tables Vol C Tables 4.2.6.8 and 6.1.1.4'
S S 0.1246 0.1234 'International Tables Vol C Tables 4.2.6.8 and 6.1.1.4'
W W -0.8490 6.8722 'International Tables Vol C Tables 4.2.6.8 and 6.1.1.4'
Cl Cl 0.1484 0.1585 'International Tables Vol C Tables 4.2.6.8 and 6.1.1.4'
O O 0.0106 0.0060 'International Tables Vol C Tables 4.2.6.8 and 6.1.1.4'

loop_
_geom_angle_atom_site_label_1
_geom_angle_atom_site_label_2
_geom_angle_atom_site_label_3
_geom_angle
S2 W1 S3 83.72(5)
S2 W1 S4 133.80(4)
S3 W1 S4 82.62(5)
S2 W1 S1 82.60(5)
S3 W1 S1 142.36(4)
S4 W1 S1 81.99(4)
S2 W1 S5 134.32(4)
S3 W1 S5 127.16(4)
S4 W1 S5 87.55(4)
S1 W1 S5 86.17(4)
S2 W1 S6 85.09(4)
S3 W1 S6 85.03(4)
S4 W1 S6 136.93(4)
S1 W1 S6 128.25(4)
S5 W1 S6 67.96(4)
S9 W2 S7 83.49(5)
S9 W2 S8 138.67(4)
S7 W2 S8 82.55(4)
S9 W2 S10 82.65(5)
S7 W2 S10 137.37(4)
S8 W2 S10 81.85(4)
S9 W2 S6 128.51(4)
S7 W2 S6 131.74(4)
S8 W2 S6 88.63(4)
S10 W2 S6 87.19(4)
S9 W2 S5 85.84(4)
S7 W2 S5 82.25(4)
S8 W2 S5 130.10(4)
S10 W2 S5 136.30(4)
S6 W2 S5 67.88(4)
C1 S1 W1 108.35(15)
C3 S2 W1 108.65(14)
C5 S3 W1 108.20(14)
C7 S4 W1 108.46(15)
C17 S5 W1 118.40(13)
C17 S5 W2 112.59(13)
W1 S5 W2 95.72(4)
C24 S6 W2 119.39(14)
C24 S6 W1 112.93(13)
W2 S6 W1 95.67(4)
C9 S7 W2 108.71(14)
C11 S8 W2 108.03(14)
C15 S9 W2 108.29(17)
C13 S10 W2 108.31(16)
C35 N9 C33 109.4(3)
C35 N9 C31 110.9(3)
C33 N9 C31 108.1(3)
C35 N9 C37 107.8(3)
C33 N9 C37 111.7(3)
C31 N9 C37 109.0(3)
C45 N10 C43 110.8(4)
C45 N10 C41 111.1(4)
C43 N10 C41 107.0(4)
C45 N10 C39 106.0(3)
C43 N10 C39 110.8(4)
C41 N10 C39 111.2(4)
C3 C1 C2 122.6(4)
C3 C1 S1 120.6(3)
C2 C1 S1 116.6(3)
N1 C2 C1 177.0(5)
C1 C3 C4 123.0(4)
C1 C3 S2 119.7(3)
C4 C3 S2 117.1(3)
N2 C4 C3 179.0(5)
C7 C5 C6 122.3(4)
C7 C5 S3 120.3(3)
C6 C5 S3 117.4(3)
N3 C6 C5 175.7(5)
C5 C7 C8 122.3(4)
C5 C7 S4 120.2(3)
C8 C7 S4 117.5(3)
N4 C8 C7 178.7(5)
C11 C9 C10 121.3(4)
C11 C9 S7 120.2(3)
C10 C9 S7 118.5(3)
N8 C10 C9 179.2(6)
C9 C11 C12 120.4(4)
C9 C11 S8 120.4(3)
C12 C11 S8 119.3(3)
N7 C12 C11 177.9(5)
C15 C13 C14 122.1(4)
C15 C13 S10 120.1(3)
C14 C13 S10 117.7(4)
N5 C14 C13 178.7(7)
C13 C15 C16 122.3(4)
C13 C15 S9 120.6(4)
C16 C15 S9 117.1(4)
N6 C16 C15 177.8(5)
C18 C17 S5 114.5(3)
C18 C17 H17A 108.6
S5 C17 H17A 108.6
C18 C17 H17B 108.6
S5 C17 H17B 108.6
H17A C17 H17B 107.6
C23 C18 C19 119.0(4)
C23 C18 C17 119.5(4)
C19 C18 C17 121.2(4)
C18 C19 C20 120.1(5)
C18 C19 H19 119.9
C20 C19 H19 119.9
C21 C20 C19 120.5(5)
C21 C20 H20 119.7
C19 C20 H20 119.7
C22 C21 C20 119.9(5)
C22 C21 H21 120.0
C20 C21 H21 120.0
C21 C22 C23 119.7(5)
C21 C22 H22 120.1
C23 C22 H22 120.1
C18 C23 C22 120.7(4)
C18 C23 H23 119.7
C22 C23 H23 119.7
C25 C24 S6 114.6(3)
C25 C24 H24A 108.6
S6 C24 H24A 108.6
C25 C24 H24B 108.6
S6 C24 H24B 108.6
H24A C24 H24B 107.6
C30 C25 C26 119.1(4)
C30 C25 C24 120.4(4)
C26 C25 C24 120.4(4)
C27 C26 C25 119.7(4)
C27 C26 H26 120.1
C25 C26 H26 120.1
C28 C27 C26 120.9(4)
C28 C27 H27 119.5
C26 C27 H27 119.5
C27 C28 C29 119.9(4)
C27 C28 H28 120.1
C29 C28 H28 120.1
C30 C29 C28 119.1(4)
C30 C29 H29 120.4
C28 C29 H29 120.4
C25 C30 C29 121.3(4)
C25 C30 H30 119.4
C29 C30 H30 119.4
C32 C31 N9 115.6(4)
C32 C31 H31A 108.4
N9 C31 H31A 108.4
C32 C31 H31B 108.4
N9 C31 H31B 108.4
H31A C31 H31B 107.4
C31 C32 H32A 109.5
C31 C32 H32B 109.5
H32A C32 H32B 109.5
C31 C32 H32C 109.5
H32A C32 H32C 109.5
H32B C32 H32C 109.5
C34 C33 N9 114.9(4)
C34 C33 H33A 108.5
N9 C33 H33A 108.5
C34 C33 H33B 108.5
N9 C33 H33B 108.5
H33A C33 H33B 107.5
C33 C34 H34A 109.5
C33 C34 H34B 109.5
H34A C34 H34B 109.5
C33 C34 H34C 109.5
H34A C34 H34C 109.5
H34B C34 H34C 109.5
C36 C35 N9 115.9(4)
C36 C35 H35A 108.3
N9 C35 H35A 108.3
C36 C35 H35B 108.3
N9 C35 H35B 108.3
H35A C35 H35B 107.4
C35 C36 H36A 109.5
C35 C36 H36B 109.5
H36A C36 H36B 109.5
C35 C36 H36C 109.5
H36A C36 H36C 109.5
H36B C36 H36C 109.5
C38 C37 N9 115.8(4)
C38 C37 H37A 108.3
N9 C37 H37A 108.3
C38 C37 H37B 108.3
N9 C37 H37B 108.3
H37A C37 H37B 107.4
C37 C38 H38A 109.5
C37 C38 H38B 109.5
H38A C38 H38B 109.5
C37 C38 H38C 109.5
H38A C38 H38C 109.5
H38B C38 H38C 109.5
C40 C39 N10 115.8(4)
C40 C39 H39A 108.3
N10 C39 H39A 108.3
C40 C39 H39B 108.3
N10 C39 H39B 108.3
H39A C39 H39B 107.4
C39 C40 H40A 109.5
C39 C40 H40B 109.5
H40A C40 H40B 109.5
C39 C40 H40C 109.5
H40A C40 H40C 109.5
H40B C40 H40C 109.5
C42 C41 N10 114.7(4)
C42 C41 H41A 108.6
N10 C41 H41A 108.6
C42 C41 H41B 108.6
N10 C41 H41B 108.6
H41A C41 H41B 107.6
C41 C42 H42A 109.5
C41 C42 H42B 109.5
H42A C42 H42B 109.5
C41 C42 H42C 109.5
H42A C42 H42C 109.5
H42B C42 H42C 109.5
C44 C43 N10 116.6(4)
C44 C43 H43A 108.2
N10 C43 H43A 108.2
C44 C43 H43B 108.2
N10 C43 H43B 108.2
H43A C43 H43B 107.3
C43 C44 H44A 109.5
C43 C44 H44B 109.5
H44A C44 H44B 109.5
C43 C44 H44C 109.5
H44A C44 H44C 109.5
H44B C44 H44C 109.5
N10 C45 C46 115.1(5)
N10 C45 H45A 108.5
C46 C45 H45A 108.5
N10 C45 H45B 108.5
C46 C45 H45B 108.5
H45A C45 H45B 107.5
C45 C46 H46A 109.5
C45 C46 H46B 109.5
H46A C46 H46B 109.5
C45 C46 H46C 109.5
H46A C46 H46C 109.5
H46B C46 H46C 109.5

loop_
_geom_bond_atom_site_label_1
_geom_bond_atom_site_label_2
_geom_bond_distance
W1 S2 2.3473(12)
W1 S3 2.3527(12)
W1 S4 2.3543(12)
W1 S1 2.3560(12)
W1 S5 2.4517(11)
W1 S6 2.4606(11)
W2 S9 2.3439(12)
W2 S7 2.3527(12)
W2 S8 2.3616(11)
W2 S10 2.3619(13)
W2 S6 2.4552(11)
W2 S5 2.4621(11)
S1 C1 1.740(4)
S2 C3 1.750(4)
S3 C5 1.741(4)
S4 C7 1.735(4)
S5 C17 1.838(4)
S6 C24 1.846(4)
S7 C9 1.731(4)
S8 C11 1.744(4)
S9 C15 1.747(5)
S10 C13 1.738(5)
N1 C2 1.148(6)
N2 C4 1.135(6)
N3 C6 1.127(6)
N4 C8 1.136(6)
N5 C14 1.129(6)
N6 C16 1.150(6)
N7 C12 1.140(5)
N8 C10 1.139(6)
N9 C35 1.517(6)
N9 C33 1.520(5)
N9 C31 1.520(5)
N9 C37 1.522(5)
N10 C45 1.502(6)
N10 C43 1.516(6)
N10 C41 1.523(6)
N10 C39 1.525(6)
C1 C3 1.350(6)
C1 C2 1.429(6)
C3 C4 1.437(6)
C5 C7 1.354(6)
C5 C6 1.447(6)
C7 C8 1.426(6)
C9 C11 1.357(6)
C9 C10 1.441(6)
C11 C12 1.429(6)
C13 C15 1.347(7)
C13 C14 1.444(6)
C15 C16 1.434(7)
C17 C18 1.502(5)
C17 H17A 0.9700
C17 H17B 0.9700
C18 C23 1.380(6)
C18 C19 1.389(6)
C19 C20 1.395(7)
C19 H19 0.9300
C20 C21 1.386(8)
C20 H20 0.9300
C21 C22 1.366(7)
C21 H21 0.9300
C22 C23 1.414(6)
C22 H22 0.9300
C23 H23 0.9300
C24 C25 1.501(5)
C24 H24A 0.9700
C24 H24B 0.9700
C25 C30 1.378(6)
C25 C26 1.398(6)
C26 C27 1.380(6)
C26 H26 0.9300
C27 C28 1.378(6)
C27 H27 0.9300
C28 C29 1.390(7)
C28 H28 0.9300
C29 C30 1.389(6)
C29 H29 0.9300
C30 H30 0.9300
C31 C32 1.508(6)
C31 H31A 0.9700
C31 H31B 0.9700
C32 H32A 0.9600
C32 H32B 0.9600
C32 H32C 0.9600
C33 C34 1.506(6)
C33 H33A 0.9700
C33 H33B 0.9700
C34 H34A 0.9600
C34 H34B 0.9600
C34 H34C 0.9600
C35 C36 1.516(7)
C35 H35A 0.9700
C35 H35B 0.9700
C36 H36A 0.9600
C36 H36B 0.9600
C36 H36C 0.9600
C37 C38 1.509(7)
C37 H37A 0.9700
C37 H37B 0.9700
C38 H38A 0.9600
C38 H38B 0.9600
C38 H38C 0.9600
C39 C40 1.516(7)
C39 H39A 0.9700
C39 H39B 0.9700
C40 H40A 0.9600
C40 H40B 0.9600
C40 H40C 0.9600
C41 C42 1.514(8)
C41 H41A 0.9700
C41 H41B 0.9700
C42 H42A 0.9600
C42 H42B 0.9600
C42 H42C 0.9600
C43 C44 1.508(9)
C43 H43A 0.9700
C43 H43B 0.9700
C44 H44A 0.9600
C44 H44B 0.9600
C44 H44C 0.9600
C45 C46 1.510(7)
C45 H45A 0.9700
C45 H45B 0.9700
C46 H46A 0.9600
C46 H46B 0.9600
C46 H46C 0.9600

loop_
_platon_squeeze_void_nr
_platon_squeeze_void_average_x
_platon_squeeze_void_average_y
_platon_squeeze_void_average_z
_platon_squeeze_void_volume
_platon_squeeze_void_count_electrons
1 0.007 0.000 0.500 301.5 21.7
2 0.205 0.096 0.096 11.9 0.3
3 0.795 0.904 0.904 11.9 0.0
